data_2021368
loop_
_publ_author_name
'Sharma, Anamika'
'Zamisa, Sizwe J.'
'Noki, Sikabwe'
'Almarhoon, Zainab'
'El-Faham, Ayman'
'de la Torre, Beatriz G.'
'Albericio, Fernando'

_publ_section_title
;
 Crystal structure, spectroscopic studies and theoretical studies of
 thiobarbituric acid derivatives: understanding the hydrogen-bonding
 patterns
;
_journal_coeditor_code FP3065
_journal_issue 12
_journal_name_full 'Acta Crystallographica Section C'
_journal_page_first
;
;
_journal_paper_doi 10.1107/S2053229618015516
_journal_volume 74
_journal_year 2018
_chemical_formula_iupac 'C11 H16 N2 O3 S'
_chemical_formula_moiety 'C11 H16 N2 O3 S'
_chemical_formula_sum 'C11 H16 N2 O3 S'
_chemical_formula_weight 256.32
_chemical_name_systematic 1,3-Diethyl-5-propionyl-2-thioxodihydropyrimidine-4,6(1<i>H</i>,5<i>H</i>)-dione
_space_group_crystal_system monoclinic
_space_group_IT_number 4
_space_group_name_Hall 'P 2yb'
_space_group_name_H-M_alt 'P 1 21 1'
_symmetry_space_group_name_Hall 'P 2yb'
_symmetry_space_group_name_H-M 'P 1 21 1'
_atom_sites_solution_hydrogens geom
_audit_creation_method SHELXL-2016/6
_cell_angle_alpha 90
_cell_angle_beta 103.4740(10)
_cell_angle_gamma 90
_cell_formula_units_Z 2
_cell_length_a 4.91400(10)
_cell_length_b 12.9450(3)
_cell_length_c 9.7630(3)
_cell_measurement_reflns_used 7194
_cell_measurement_temperature 100(2)
_cell_measurement_theta_max 27.48
_cell_measurement_theta_min 2.66
_cell_volume 603.95(3)
_computing_cell_refinement
;
SAINT-Plus (Bruker, 2008)
;
_computing_data_collection
;
APEX2 (Bruker, 2008)
;
_computing_data_reduction
;
SAINT-Plus and XPREP (Bruker, 2008)
;
_computing_molecular_graphics
;
ORTEP-3 (Farrugia, 2012)
;
_computing_publication_material
;
WinGX (Farrugia, 2012)
;
_computing_structure_refinement
;
SHELXL2016 (Sheldrick, 2015b)
;
_computing_structure_solution
;
SHELXT (Sheldrick, 2015a)
;
_diffrn_ambient_temperature 100(2)
_diffrn_measured_fraction_theta_full 1.000
_diffrn_measured_fraction_theta_max 0.998
_diffrn_measurement_device_type 'Bruker APEXII CCD'
_diffrn_measurement_method '\f and \w scans'
_diffrn_radiation_monochromator graphite
_diffrn_radiation_source 'sealed tube'
_diffrn_radiation_type MoK\a
_diffrn_radiation_wavelength 0.71073
_diffrn_reflns_av_R_equivalents 0.000
_diffrn_reflns_av_unetI/netI 0.0279
_diffrn_reflns_limit_h_max 6
_diffrn_reflns_limit_h_min -6
_diffrn_reflns_limit_k_max 16
_diffrn_reflns_limit_k_min -16
_diffrn_reflns_limit_l_max 12
_diffrn_reflns_limit_l_min -12
_diffrn_reflns_number 8623
_diffrn_reflns_theta_full 25.242
_diffrn_reflns_theta_max 27.503
_diffrn_reflns_theta_min 2.145
_exptl_absorpt_coefficient_mu 0.267
_exptl_absorpt_correction_T_max 0.991
_exptl_absorpt_correction_T_min 0.940
_exptl_absorpt_correction_type multi-scan
_exptl_absorpt_process_details
;
(SADABS; Bruker, 2012)
;
_exptl_crystal_colour colourless
_exptl_crystal_density_diffrn 1.409
_exptl_crystal_description block
_exptl_crystal_F_000 272
_exptl_crystal_size_max 0.190
_exptl_crystal_size_mid 0.140
_exptl_crystal_size_min 0.070
_refine_diff_density_max 0.209
_refine_diff_density_min -0.262
_refine_ls_abs_structure_details
;
Flack <i>x</i> determined using 1252 quotients [(I+)-(I-)]/[(I+)+(I-)]
(Parsons <i>et al.</i>,  2013)
;
_refine_ls_abs_structure_Flack 0.034(16)
_refine_ls_extinction_method none
_refine_ls_goodness_of_fit_ref 1.087
_refine_ls_hydrogen_treatment constr
_refine_ls_matrix_type full
_refine_ls_number_parameters 158
_refine_ls_number_reflns 8623
_refine_ls_number_restraints 1
_refine_ls_restrained_S_all 1.086
_refine_ls_R_factor_all 0.0270
_refine_ls_R_factor_gt 0.0265
_refine_ls_shift/su_max 0.000
_refine_ls_shift/su_mean 0.000
_refine_ls_structure_factor_coef Fsqd
_refine_ls_weighting_details 'w=1/[\s^2^(Fo^2^)+(0.0441P)^2^+0.0526P] where P=(Fo^2^+2Fc^2^)/3'
_refine_ls_weighting_scheme calc
_refine_ls_wR_factor_gt 0.0695
_refine_ls_wR_factor_ref 0.0703
_reflns_number_gt 8469
_reflns_number_total 8623
_reflns_threshold_expression 'I > 2\s(I)'
_cod_data_source_file fp3065sup1.cif
_cod_data_source_block A02
_cod_database_code 2021368
_shelx_space_group_comment
;
The symmetry employed for this shelxl refinement is uniquely defined
by the following loop, which should always be used as a source of
symmetry information in preference to the above space-group names.
They are only intended as comments.
;
_shelx_estimated_absorpt_t_min 0.951
_shelx_estimated_absorpt_t_max 0.982

loop_
_space_group_symop_operation_xyz
'x, y, z'
'-x, y+1/2, -z'

loop_
_atom_site_type_symbol
_atom_site_label
_atom_site_fract_x
_atom_site_fract_y
_atom_site_fract_z
_atom_site_U_iso_or_equiv
_atom_site_adp_type
_atom_site_calc_flag
_atom_site_occupancy
O O1 0.3177(3) 0.72567(12) 0.49804(17) 0.0214(4) Uani d 1
O O2 0.1016(3) 0.37732(11) 0.38393(16) 0.0186(3) Uani d 1
C C5 0.1988(4) 0.54922(16) 0.4577(2) 0.0146(4) Uani d 1
N N2 0.4821(4) 0.64360(14) 0.32802(19) 0.0155(4) Uani d 1
C C1 -0.1348(5) 0.58442(19) 0.7760(3) 0.0281(6) Uani d 1
H H1A -0.030796 0.526690 0.828470 0.042 Uiso calc 1
H H1B -0.324936 0.561794 0.730933 0.042 Uiso calc 1
H H1C -0.143850 0.641443 0.840824 0.042 Uiso calc 1
C C2 0.0123(4) 0.62058(18) 0.6641(2) 0.0191(5) Uani d 1
H H2A -0.093981 0.679108 0.612254 0.023 Uiso calc 1
H H2B 0.200516 0.646446 0.711133 0.023 Uiso calc 1
C C3 0.0435(4) 0.53884(15) 0.5607(2) 0.0159(4) Uani d 1
C C4 0.2242(4) 0.46125(17) 0.3735(2) 0.0155(4) Uani d 1
N N1 0.3909(3) 0.46756(14) 0.27790(19) 0.0157(4) Uani d 1
C C6 0.4312(4) 0.37043(16) 0.2038(2) 0.0176(5) Uani d 1
H H6A 0.434322 0.311261 0.268416 0.021 Uiso calc 1
H H6B 0.614315 0.372912 0.178006 0.021 Uiso calc 1
C C7 0.2017(4) 0.35365(19) 0.0718(2) 0.0234(5) Uani d 1
H H7A 0.020823 0.347983 0.097378 0.035 Uiso calc 1
H H7B 0.238772 0.289922 0.025153 0.035 Uiso calc 1
H H7C 0.197113 0.412224 0.007745 0.035 Uiso calc 1
C C8 0.5062(4) 0.55963(19) 0.2455(2) 0.0160(4) Uani d 1
C C9 0.3308(4) 0.64530(17) 0.4348(2) 0.0158(4) Uani d 1
O O3 -0.0832(3) 0.45221(11) 0.57302(17) 0.0198(3) Uani d 1
H H3 -0.053435 0.409823 0.513011 0.030 Uiso calc 1
C C11 0.6030(4) 0.74399(18) 0.2997(2) 0.0198(5) Uani d 1
H H11A 0.771894 0.731567 0.263124 0.024 Uiso calc 1
H H11B 0.660559 0.783241 0.388804 0.024 Uiso calc 1
C C12 0.3955(5) 0.80712(19) 0.1941(3) 0.0261(5) Uani d 1
H H12A 0.334132 0.767587 0.106781 0.039 Uiso calc 1
H H12B 0.484358 0.871449 0.174372 0.039 Uiso calc 1
H H12C 0.233420 0.823310 0.232739 0.039 Uiso calc 1
S S1 0.66844(10) 0.56606(5) 0.11383(6) 0.02182(15) Uani d 1

loop_
_atom_site_aniso_label
_atom_site_aniso_U_11
_atom_site_aniso_U_22
_atom_site_aniso_U_33
_atom_site_aniso_U_12
_atom_site_aniso_U_13
_atom_site_aniso_U_23
O1 0.0278(8) 0.0164(8) 0.0221(8) -0.0033(6) 0.0104(7) -0.0031(6)
O2 0.0214(7) 0.0139(7) 0.0221(8) -0.0018(6) 0.0085(6) 0.0006(6)
C5 0.0156(8) 0.0131(12) 0.0152(9) 0.0000(8) 0.0036(7) 0.0004(8)
N2 0.0164(8) 0.0136(9) 0.0172(10) -0.0022(7) 0.0053(7) -0.0004(7)
C1 0.0436(13) 0.0212(14) 0.0252(12) 0.0035(10) 0.0193(11) 0.0023(9)
C2 0.0241(10) 0.0177(11) 0.0176(11) 0.0017(9) 0.0090(9) -0.0006(8)
C3 0.0150(9) 0.0154(11) 0.0166(10) 0.0025(8) 0.0022(8) 0.0027(8)
C4 0.0133(9) 0.0162(10) 0.0164(10) 0.0025(8) 0.0020(8) 0.0035(8)
N1 0.0180(9) 0.0138(9) 0.0161(9) 0.0020(7) 0.0056(7) -0.0005(7)
C6 0.0198(10) 0.0127(11) 0.0217(11) 0.0033(8) 0.0080(9) -0.0015(8)
C7 0.0252(11) 0.0235(13) 0.0217(12) 0.0033(9) 0.0056(9) -0.0043(10)
C8 0.0135(8) 0.0163(10) 0.0178(10) 0.0018(9) 0.0027(8) 0.0007(9)
C9 0.0150(9) 0.0166(11) 0.0152(11) 0.0012(8) 0.0021(8) 0.0015(9)
O3 0.0249(8) 0.0143(8) 0.0234(9) -0.0015(6) 0.0122(7) -0.0008(6)
C11 0.0228(10) 0.0165(11) 0.0218(12) -0.0057(8) 0.0089(9) 0.0003(9)
C12 0.0334(12) 0.0172(12) 0.0320(14) 0.0044(10) 0.0163(11) 0.0074(10)
S1 0.0268(3) 0.0199(3) 0.0233(3) 0.0010(2) 0.0151(2) 0.0016(2)

loop_
_atom_type_symbol
_atom_type_description
_atom_type_scat_dispersion_real
_atom_type_scat_dispersion_imag
_atom_type_scat_source
C C 0.0033 0.0016 'International Tables Vol C Tables 4.2.6.8 and 6.1.1.4'
H H 0.0000 0.0000 'International Tables Vol C Tables 4.2.6.8 and 6.1.1.4'
N N 0.0061 0.0033 'International Tables Vol C Tables 4.2.6.8 and 6.1.1.4'
O O 0.0106 0.0060 'International Tables Vol C Tables 4.2.6.8 and 6.1.1.4'
S S 0.1246 0.1234 'International Tables Vol C Tables 4.2.6.8 and 6.1.1.4'

loop_
_geom_angle_atom_site_label_1
_geom_angle_atom_site_label_2
_geom_angle_atom_site_label_3
_geom_angle
C3 C5 C4 118.13(18)
C3 C5 C9 122.15(18)
C4 C5 C9 119.72(18)
C8 N2 C9 125.18(18)
C8 N2 C11 119.42(17)
C9 N2 C11 115.24(18)
C2 C1 H1A 109.5
C2 C1 H1B 109.5
H1A C1 H1B 109.5
C2 C1 H1C 109.5
H1A C1 H1C 109.5
H1B C1 H1C 109.5
C3 C2 C1 114.14(19)
C3 C2 H2A 108.7
C1 C2 H2A 108.7
C3 C2 H2B 108.7
C1 C2 H2B 108.7
H2A C2 H2B 107.6
O3 C3 C5 120.04(19)
O3 C3 C2 114.87(18)
C5 C3 C2 125.08(18)
O2 C4 N1 118.5(2)
O2 C4 C5 122.33(19)
N1 C4 C5 119.19(18)
C4 N1 C8 122.91(18)
C4 N1 C6 116.51(17)
C8 N1 C6 120.51(17)
N1 C6 C7 112.16(17)
N1 C6 H6A 109.2
C7 C6 H6A 109.2
N1 C6 H6B 109.2
C7 C6 H6B 109.2
H6A C6 H6B 107.9
C6 C7 H7A 109.5
C6 C7 H7B 109.5
H7A C7 H7B 109.5
C6 C7 H7C 109.5
H7A C7 H7C 109.5
H7B C7 H7C 109.5
N2 C8 N1 116.74(17)
N2 C8 S1 122.36(17)
N1 C8 S1 120.90(17)
O1 C9 N2 119.02(19)
O1 C9 C5 125.34(19)
N2 C9 C5 115.63(18)
C3 O3 H3 109.5
N2 C11 C12 111.45(17)
N2 C11 H11A 109.3
C12 C11 H11A 109.3
N2 C11 H11B 109.3
C12 C11 H11B 109.3
H11A C11 H11B 108.0
C11 C12 H12A 109.5
C11 C12 H12B 109.5
H12A C12 H12B 109.5
C11 C12 H12C 109.5
H12A C12 H12C 109.5
H12B C12 H12C 109.5

loop_
_geom_bond_atom_site_label_1
_geom_bond_atom_site_label_2
_geom_bond_distance
O1 C9 1.219(3)
O2 C4 1.258(3)
C5 C3 1.403(3)
C5 C4 1.427(3)
C5 C9 1.444(3)
N2 C8 1.375(3)
N2 C9 1.415(3)
N2 C11 1.481(3)
C1 C2 1.518(3)
C1 H1A 0.9800
C1 H1B 0.9800
C1 H1C 0.9800
C2 C3 1.495(3)
C2 H2A 0.9900
C2 H2B 0.9900
C3 O3 1.302(2)
C4 N1 1.380(3)
N1 C8 1.388(3)
N1 C6 1.487(3)
C6 C7 1.517(3)
C6 H6A 0.9900
C6 H6B 0.9900
C7 H7A 0.9800
C7 H7B 0.9800
C7 H7C 0.9800
C8 S1 1.665(2)
O3 H3 0.8400
C11 C12 1.510(3)
C11 H11A 0.9900
C11 H11B 0.9900
C12 H12A 0.9800
C12 H12B 0.9800
C12 H12C 0.9800

loop_
_geom_hbond_atom_site_label_D
_geom_hbond_atom_site_label_H
_geom_hbond_atom_site_label_A
_geom_hbond_site_symmetry_A
_geom_hbond_distance_DH
_geom_hbond_distance_HA
_geom_hbond_distance_DA
_geom_hbond_angle_DHA
C2 H2A O2 2_556 0.99 2.57 3.385(3) 139.9
C6 H6A O1 2_646 0.99 2.57 3.440(3) 146.3
C11 H11B O2 2_656 0.99 2.56 3.541(3) 169.8
O3 H3 O2 . 0.84 1.67 2.440(2) 151.0

loop_
_geom_torsion_atom_site_label_1
_geom_torsion_atom_site_label_2
_geom_torsion_atom_site_label_3
_geom_torsion_atom_site_label_4
_geom_torsion
C4 C5 C3 O3 -3.1(3)
C9 C5 C3 O3 176.66(18)
C4 C5 C3 C2 175.57(18)
C9 C5 C3 C2 -4.6(3)
C1 C2 C3 O3 6.4(3)
C1 C2 C3 C5 -172.34(19)
C3 C5 C4 O2 3.6(3)
C9 C5 C4 O2 -176.22(18)
C3 C5 C4 N1 -175.80(18)
C9 C5 C4 N1 4.4(3)
O2 C4 N1 C8 171.61(18)
C5 C4 N1 C8 -9.0(3)
O2 C4 N1 C6 -5.3(3)
C5 C4 N1 C6 174.09(16)
C4 N1 C6 C7 87.0(2)
C8 N1 C6 C7 -90.0(2)
C9 N2 C8 N1 -5.4(3)
C11 N2 C8 N1 179.47(16)
C9 N2 C8 S1 175.37(14)
C11 N2 C8 S1 0.2(3)
C4 N1 C8 N2 9.3(3)
C6 N1 C8 N2 -173.90(16)
C4 N1 C8 S1 -171.45(15)
C6 N1 C8 S1 5.3(3)
C8 N2 C9 O1 -177.70(19)
C11 N2 C9 O1 -2.4(3)
C8 N2 C9 C5 1.3(3)
C11 N2 C9 C5 176.63(16)
C3 C5 C9 O1 -1.6(3)
C4 C5 C9 O1 178.24(19)
C3 C5 C9 N2 179.51(18)
C4 C5 C9 N2 -0.7(3)
C8 N2 C11 C12 88.9(2)
C9 N2 C11 C12 -86.7(2)

_cod_database_fobs_code 2021368
